data_7047590
loop_
_publ_author_name
'Oleshkevich, Elena'
'Romero, Isabel'
'Teixidor, Francesc'
'Vi\~nas, Clara'

_publ_section_title
;
 All inorganic coordination polymers have been made possible with the
 m-carboranylphosphinate ligand.
;
_journal_issue 41
_journal_name_full 'Dalton transactions (Cambridge, England : 2003)'
_journal_page_first 14785
_journal_page_last 14798
_journal_paper_doi 10.1039/c8dt03264e
_journal_volume 47
_journal_year 2018
_chemical_formula_moiety '2(C2 H12 B10 O2 P), Co O6'
_chemical_formula_sum 'C4 H24 B20 Co O10 P2'
_chemical_formula_weight 569.30
_space_group_crystal_system monoclinic
_space_group_IT_number 12
_space_group_name_Hall '-C 2y'
_space_group_name_H-M_alt 'C 1 2/m 1'
_symmetry_space_group_name_Hall '-C 2y'
_symmetry_space_group_name_H-M 'C 1 2/m 1'
_atom_sites_solution_hydrogens mixed
_audit_creation_method SHELXL-2014/7
_audit_update_record
;
2018-09-13 deposited with the CCDC.
2018-09-18 downloaded from the CCDC.
;
_cell_angle_alpha 90
_cell_angle_beta 91.21(3)
_cell_angle_gamma 90
_cell_formula_units_Z 2
_cell_length_a 11.184(2)
_cell_length_b 7.4350(15)
_cell_length_c 17.041(3)
_cell_measurement_reflns_used 649
_cell_measurement_temperature 100(2)
_cell_measurement_theta_max 26
_cell_measurement_theta_min 1
_cell_volume 1416.7(5)
_computing_cell_refinement 'XDS (Kabsch, 1993)'
_computing_data_collection 'M2DM bruker'
_computing_data_reduction 'XDS (Kabsch, 1993)'
_computing_structure_refinement 'SHELXL-2014/7 (Sheldrick, 2014)'
_computing_structure_solution SHELXTL
_diffrn_ambient_temperature 100(2)
_diffrn_measured_fraction_theta_full 1.000
_diffrn_measured_fraction_theta_max 0.873
_diffrn_measurement_device_type 'PILATUS DECTRIS 6M'
_diffrn_measurement_method 'Phi scan''
_diffrn_radiation_type 'synchrotron radiation'
_diffrn_radiation_wavelength 0.799890
_diffrn_reflns_av_R_equivalents 0.1602
_diffrn_reflns_av_unetI/netI 0.0782
_diffrn_reflns_Laue_measured_fraction_full 1.000
_diffrn_reflns_Laue_measured_fraction_max 0.873
_diffrn_reflns_limit_h_max 14
_diffrn_reflns_limit_h_min -14
_diffrn_reflns_limit_k_max 9
_diffrn_reflns_limit_k_min -9
_diffrn_reflns_limit_l_max 22
_diffrn_reflns_limit_l_min -22
_diffrn_reflns_number 20920
_diffrn_reflns_point_group_measured_fraction_full 1.000
_diffrn_reflns_point_group_measured_fraction_max 0.873
_diffrn_reflns_theta_full 25.242
_diffrn_reflns_theta_max 29.725
_diffrn_reflns_theta_min 1.195
_diffrn_source synchrotron
_exptl_absorpt_coefficient_mu 1.036
_exptl_absorpt_correction_type none
_exptl_crystal_colour colorless
_exptl_crystal_density_diffrn 1.335
_exptl_crystal_description plates
_exptl_crystal_F_000 570
_exptl_crystal_size_max 0.1
_exptl_crystal_size_mid 0.05
_exptl_crystal_size_min 0.01
_refine_diff_density_max 1.763
_refine_diff_density_min -1.150
_refine_diff_density_rms 0.164
_refine_ls_extinction_method none
_refine_ls_goodness_of_fit_ref 1.073
_refine_ls_hydrogen_treatment mixed
_refine_ls_matrix_type full
_refine_ls_number_parameters 100
_refine_ls_number_reflns 1887
_refine_ls_number_restraints 1
_refine_ls_restrained_S_all 1.072
_refine_ls_R_factor_all 0.0898
_refine_ls_R_factor_gt 0.0868
_refine_ls_shift/su_max 0.000
_refine_ls_shift/su_mean 0.000
_refine_ls_structure_factor_coef Fsqd
_refine_ls_weighting_details 'w=1/[\s^2^(Fo^2^)+(0.1486P)^2^+4.9980P] where P=(Fo^2^+2Fc^2^)/3'
_refine_ls_weighting_scheme calc
_refine_ls_wR_factor_gt 0.2434
_refine_ls_wR_factor_ref 0.2473
_reflns_Friedel_coverage 0.000
_reflns_number_gt 1723
_reflns_number_total 1887
_reflns_threshold_expression 'I > 2\s(I)'
_cod_data_source_file c8dt03264e2.cif
_cod_data_source_block oe361-co_2
_cod_depositor_comments 'Adding full bibliography for 7047589--7047590.cif.'
_cod_database_code 7047590
_shelx_shelxl_version_number 2014/7
_shelx_space_group_comment
;
The symmetry employed for this shelxl refinement is uniquely defined
by the following loop, which should always be used as a source of
symmetry information in preference to the above space-group names.
They are only intended as comments.
;

loop_
_space_group_symop_operation_xyz
'x, y, z'
'-x, y, -z'
'x+1/2, y+1/2, z'
'-x+1/2, y+1/2, -z'
'-x, -y, -z'
'x, -y, z'
'-x+1/2, -y+1/2, -z'
'x+1/2, -y+1/2, z'

loop_
_atom_site_label
_atom_site_type_symbol
_atom_site_fract_x
_atom_site_fract_y
_atom_site_fract_z
_atom_site_U_iso_or_equiv
_atom_site_adp_type
_atom_site_occupancy
_atom_site_site_symmetry_order
_atom_site_calc_flag
_atom_site_refinement_flags_posn
_atom_site_refinement_flags_adp
_atom_site_refinement_flags_occupancy
P1 P 0.14312(12) 0.0000 0.14946(7) 0.0296(4) Uani 1 2 d S T P
H1 H 0.028(4) 0.0000 0.145(3) 0.011(10) Uiso 1 2 d S . P
O1 O 0.1835(3) 0.1717(4) 0.11152(14) 0.0357(6) Uani 1 1 d . . .
C1 C 0.1945(4) 0.0000 0.2522(3) 0.0263(9) Uani 1 2 d S T P
B2 B 0.3203(4) 0.1209(6) 0.2781(2) 0.0310(8) Uani 1 1 d . . .
H2 H 0.3752 0.1989 0.2375 0.037 Uiso 1 1 calc R U .
B3 B 0.1752(4) 0.1936(5) 0.3051(2) 0.0304(8) Uani 1 1 d . . .
H3 H 0.1480 0.3085 0.2681 0.036 Uiso 1 1 calc R U .
B4 B 0.0859(5) 0.0000 0.3219(3) 0.0297(10) Uani 1 2 d S T P
H4 H 0.0004 0.0000 0.2887 0.036 Uiso 1 2 calc R U P
B5 B 0.3788(6) 0.0000 0.3575(3) 0.0345(12) Uani 1 2 d S T P
H5 H 0.4758 0.0000 0.3694 0.041 Uiso 1 2 calc R U P
B6 B 0.2942(4) 0.1924(6) 0.3748(2) 0.0335(8) Uani 1 1 d . . .
H6 H 0.3530 0.3074 0.3884 0.040 Uiso 1 1 calc R U .
C7 C 0.1510(4) 0.1183(6) 0.4011(2) 0.0362(8) Uani 0.5 1 d . . P
H7 H 0.1067 0.2266 0.4335 0.043 Uiso 1 1 calc R U .
B7 B 0.1510(4) 0.1183(6) 0.4011(2) 0.0362(8) Uani 0.5 1 d . . P
B8 B 0.2787(5) 0.0000 0.4351(3) 0.0331(11) Uani 1 2 d S T P
H8 H 0.3379 0.0000 0.4875 0.040 Uiso 1 2 calc R U P
Co1 Co 0.5000 0.0000 0.0000 0.0301(4) Uani 1 4 d S T P
O2 O 0.5772(4) 0.0000 0.1120(2) 0.0368(9) Uani 1 2 d S T P
O3 O 0.3939(2) 0.2158(4) 0.03746(14) 0.0369(6) Uani 1 1 d . . .

loop_
_atom_site_aniso_label
_atom_site_aniso_U_11
_atom_site_aniso_U_22
_atom_site_aniso_U_33
_atom_site_aniso_U_23
_atom_site_aniso_U_13
_atom_site_aniso_U_12
P1 0.0422(7) 0.0264(7) 0.0203(6) 0.000 0.0033(5) 0.000
O1 0.0558(16) 0.0287(13) 0.0228(11) 0.0052(9) 0.0062(10) 0.0016(11)
C1 0.038(2) 0.0191(19) 0.0224(19) 0.000 0.0079(16) 0.000
B2 0.0394(19) 0.0269(17) 0.0271(17) 0.0011(13) 0.0064(14) -0.0045(15)
B3 0.046(2) 0.0213(17) 0.0242(16) -0.0018(13) 0.0063(14) 0.0021(14)
B4 0.039(3) 0.028(2) 0.023(2) 0.000 0.0055(19) 0.000
B5 0.048(3) 0.032(3) 0.025(2) 0.000 0.006(2) 0.000
B6 0.047(2) 0.0279(18) 0.0254(16) -0.0013(14) 0.0035(15) -0.0019(16)
C7 0.053(2) 0.0296(18) 0.0259(16) -0.0022(14) 0.0055(15) -0.0025(16)
B7 0.053(2) 0.0296(18) 0.0259(16) -0.0022(14) 0.0055(15) -0.0025(16)
B8 0.044(3) 0.033(3) 0.023(2) 0.000 0.004(2) 0.000
Co1 0.0421(6) 0.0264(5) 0.0217(5) 0.000 0.0018(4) 0.000
O2 0.054(2) 0.0300(19) 0.0260(16) 0.000 -0.0051(15) 0.000
O3 0.0485(15) 0.0336(14) 0.0287(12) 0.0038(10) 0.0034(10) 0.0041(11)

loop_
_atom_type_symbol
_atom_type_description
_atom_type_scat_dispersion_real
_atom_type_scat_dispersion_imag
_atom_type_scat_source
C C 0.0033 0.0016 'International Tables Vol C Tables 4.2.6.8 and 6.1.1.4'
H H 0.0000 0.0000 'International Tables Vol C Tables 4.2.6.8 and 6.1.1.4'
B B 0.0013 0.0007 'International Tables Vol C Tables 4.2.6.8 and 6.1.1.4'
Co Co 0.3494 0.9721 'International Tables Vol C Tables 4.2.6.8 and 6.1.1.4'
O O 0.0106 0.0060 'International Tables Vol C Tables 4.2.6.8 and 6.1.1.4'
P P 0.1023 0.0942 'International Tables Vol C Tables 4.2.6.8 and 6.1.1.4'

loop_
_geom_angle_atom_site_label_1
_geom_angle_atom_site_label_2
_geom_angle_atom_site_label_3
_geom_angle
_geom_angle_site_symmetry_1
_geom_angle_site_symmetry_3
O1 P1 O1 116.1(2) 6 .
O1 P1 C1 108.67(13) 6 .
O1 P1 C1 108.67(13) . .
O1 P1 H1 106.5(10) 6 .
O1 P1 H1 106.5(10) . .
C1 P1 H1 110(2) . .
B3 C1 B3 114.3(3) 6 .
B3 C1 B4 62.48(19) 6 .
B3 C1 B4 62.48(19) . .
B3 C1 B2 62.5(2) 6 6
B3 C1 B2 114.6(3) . 6
B4 C1 B2 114.2(3) . 6
B3 C1 B2 114.6(3) 6 .
B3 C1 B2 62.5(2) . .
B4 C1 B2 114.2(3) . .
B2 C1 B2 63.1(3) 6 .
B3 C1 P1 117.5(2) 6 .
B3 C1 P1 117.5(2) . .
B4 C1 P1 116.7(3) . .
B2 C1 P1 118.9(2) 6 .
B2 C1 P1 118.9(2) . .
C1 B2 B5 102.8(3) . .
C1 B2 B6 104.3(3) . .
B5 B2 B6 59.7(2) . .
C1 B2 B3 58.6(2) . .
B5 B2 B3 106.6(3) . .
B6 B2 B3 59.8(2) . .
C1 B2 B2 58.47(17) . 6
B5 B2 B2 58.89(17) . 6
B6 B2 B2 107.56(19) . 6
B3 B2 B2 107.67(18) . 6
C1 B2 H2 125.4 . .
B5 B2 H2 123.8 . .
B6 B2 H2 122.4 . .
B3 B2 H2 121.8 . .
B2 B2 H2 121.8 6 .
C1 B3 C7 104.2(3) . .
C1 B3 B6 104.3(3) . .
C7 B3 B6 60.0(2) . .
C1 B3 B4 58.8(2) . .
C7 B3 B4 59.6(3) . .
B6 B3 B4 107.8(3) . .
C1 B3 B2 58.9(2) . .
C7 B3 B2 107.6(3) . .
B6 B3 B2 59.6(2) . .
B4 B3 B2 108.3(3) . .
C1 B3 H3 112.8 . .
C7 B3 H3 137.3 . .
B6 B3 H3 125.8 . .
B4 B3 H3 124.9 . .
B2 B3 H3 109.3 . .
C1 B4 C7 104.1(3) . .
C1 B4 B7 104.1(3) . 6
C7 B4 B7 60.1 . 6
C1 B4 C7 104.1(3) . 6
C7 B4 C7 60.1(3) . 6
B7 B4 C7 0.0 6 6
C1 B4 B3 58.71(19) . .
C7 B4 B3 59.5(2) . .
B7 B4 B3 107.7(3) 6 .
C7 B4 B3 107.7(3) 6 .
C1 B4 B3 58.71(19) . 6
C7 B4 B3 107.7(3) . 6
B7 B4 B3 59.6(2) 6 6
C7 B4 B3 59.6(2) 6 6
B3 B4 B3 108.1(4) . 6
C1 B4 H4 105.4 . .
C7 B4 H4 137.4 . .
B7 B4 H4 137.4 6 .
C7 B4 H4 137.4 6 .
B3 B4 H4 113.7 . .
B3 B4 H4 113.7 6 .
B2 B5 B2 62.2(3) . 6
B2 B5 B6 111.0(4) . 6
B2 B5 B6 60.7(2) 6 6
B2 B5 B6 60.7(2) . .
B2 B5 B6 111.0(4) 6 .
B6 B5 B6 110.3(4) 6 .
B2 B5 B8 110.6(4) . .
B2 B5 B8 110.6(4) 6 .
B6 B5 B8 61.0(2) 6 .
B6 B5 B8 61.0(2) . .
B2 B5 H5 119.7 . .
B2 B5 H5 119.7 6 .
B6 B5 H5 120.4 6 .
B6 B5 H5 120.4 . .
B8 B5 H5 120.4 . .
B5 B6 C7 106.6(3) . .
B5 B6 B2 59.5(3) . .
C7 B6 B2 108.2(3) . .
B5 B6 B3 107.1(3) . .
C7 B6 B3 59.7(2) . .
B2 B6 B3 60.6(2) . .
B5 B6 B8 59.7(3) . .
C7 B6 B8 60.0(3) . .
B2 B6 B8 108.6(3) . .
B3 B6 B8 108.2(3) . .
B5 B6 H6 110.4 . .
C7 B6 H6 137.1 . .
B2 B6 H6 108.7 . .
B3 B6 H6 125.2 . .
B8 B6 H6 124.8 . .
B3 C7 B4 60.9(2) . .
B3 C7 B7 108.59(18) . 6
B4 C7 B7 59.94(16) . 6
B3 C7 C7 108.59(18) . 6
B4 C7 C7 59.94(16) . 6
B7 C7 C7 0.0 6 6
B3 C7 B6 60.3(2) . .
B4 C7 B6 109.0(3) . .
B7 C7 B6 108.23(19) 6 .
C7 C7 B6 108.23(19) 6 .
B3 C7 B8 109.0(3) . .
B4 C7 B8 108.8(3) . .
B7 C7 B8 60.10(17) 6 .
C7 C7 B8 60.10(17) 6 .
B6 C7 B8 60.4(2) . .
B3 C7 H7 108.3 . .
B4 C7 H7 124.7 . .
B7 C7 H7 137.0 6 .
C7 C7 H7 137.0 6 .
B6 C7 H7 108.7 . .
B8 C7 H7 124.7 . .
B5 B8 B7 106.1(3) . 6
B5 B8 C7 106.1(3) . 6
B7 B8 C7 0.0 6 6
B5 B8 C7 106.1(3) . .
B7 B8 C7 59.8 6 .
C7 B8 C7 59.8(3) 6 .
B5 B8 B6 59.3(2) . .
B7 B8 B6 107.5(3) 6 .
C7 B8 B6 107.5(3) 6 .
C7 B8 B6 59.7(2) . .
B5 B8 B6 59.3(2) . 6
B7 B8 B6 59.7(2) 6 6
C7 B8 B6 59.7(2) 6 6
C7 B8 B6 107.5(3) . 6
B6 B8 B6 107.6(4) . 6
B5 B8 H8 103.2 . .
B7 B8 H8 137.4 6 .
C7 B8 H8 137.4 6 .
C7 B8 H8 137.4 . .
B6 B8 H8 113.9 . .
B6 B8 H8 113.9 6 .
O2 Co1 O2 180.0 . 5_655
O2 Co1 O3 86.97(10) . .
O2 Co1 O3 93.03(10) 5_655 .
O2 Co1 O3 86.97(10) . 6
O2 Co1 O3 93.03(10) 5_655 6
O3 Co1 O3 99.45(15) . 6
O2 Co1 O3 93.03(10) . 2_655
O2 Co1 O3 86.97(10) 5_655 2_655
O3 Co1 O3 80.55(15) . 2_655
O3 Co1 O3 180.00(17) 6 2_655
O2 Co1 O3 93.03(10) . 5_655
O2 Co1 O3 86.97(10) 5_655 5_655
O3 Co1 O3 180.0 . 5_655
O3 Co1 O3 80.55(15) 6 5_655
O3 Co1 O3 99.45(15) 2_655 5_655

loop_
_geom_bond_atom_site_label_1
_geom_bond_atom_site_label_2
_geom_bond_distance
_geom_bond_site_symmetry_2
P1 O1 1.505(3) 6
P1 O1 1.505(3) .
P1 C1 1.832(5) .
P1 H1 1.29(5) .
C1 B3 1.714(4) 6
C1 B3 1.714(4) .
C1 B4 1.716(7) .
C1 B2 1.719(6) 6
C1 B2 1.720(6) .
B2 B5 1.740(7) .
B2 B6 1.761(5) .
B2 B3 1.780(6) .
B2 B2 1.798(8) 6
B2 H2 1.1000 .
B3 C7 1.756(5) .
B3 B6 1.766(6) .
B3 B4 1.779(5) .
B3 H3 1.1000 .
B4 C7 1.756(6) .
B4 B7 1.756(6) 6
B4 C7 1.756(6) 6
B4 B3 1.779(5) 6
B4 H4 1.1000 .
B5 B2 1.740(7) 6
B5 B6 1.744(6) 6
B5 B6 1.744(6) .
B5 B8 1.751(8) .
B5 H5 1.1000 .
B6 C7 1.760(6) .
B6 B8 1.772(5) .
B6 H6 1.1000 .
C7 B7 1.760(8) 6
C7 C7 1.760(8) 6
C7 B8 1.765(7) .
C7 H7 1.1000 .
B8 B7 1.765(7) 6
B8 C7 1.765(7) 6
B8 B6 1.772(5) 6
B8 H8 1.1000 .
Co1 O2 2.078(4) .
Co1 O2 2.079(4) 5_655
Co1 O3 2.103(3) .
Co1 O3 2.103(3) 6
Co1 O3 2.103(3) 2_655
Co1 O3 2.103(3) 5_655

loop_
_geom_torsion_atom_site_label_1
_geom_torsion_atom_site_label_2
_geom_torsion_atom_site_label_3
_geom_torsion_atom_site_label_4
_geom_torsion
_geom_torsion_site_symmetry_1
_geom_torsion_site_symmetry_4
O1 P1 C1 B3 -45.2(3) 6 6
O1 P1 C1 B3 -172.3(3) . 6
O1 P1 C1 B3 172.3(3) 6 .
O1 P1 C1 B3 45.2(4) . .
O1 P1 C1 B4 -116.42(13) 6 .
O1 P1 C1 B4 116.42(13) . .
O1 P1 C1 B2 26.9(3) 6 6
O1 P1 C1 B2 -100.3(2) . 6
O1 P1 C1 B2 100.3(2) 6 .
O1 P1 C1 B2 -26.9(3) . .
B3 C1 B2 B5 -3.9(4) 6 .
B3 C1 B2 B5 101.9(3) . .
B4 C1 B2 B5 65.5(3) . .
B2 C1 B2 B5 -40.5(3) 6 .
P1 C1 B2 B5 -150.3(2) . .
B3 C1 B2 B6 -65.5(3) 6 .
B3 C1 B2 B6 40.3(3) . .
B4 C1 B2 B6 3.9(3) . .
B2 C1 B2 B6 -102.1(2) 6 .
P1 C1 B2 B6 148.1(2) . .
B3 C1 B2 B3 -105.7(4) 6 .
B4 C1 B2 B3 -36.3(2) . .
B2 C1 B2 B3 -142.3(2) 6 .
P1 C1 B2 B3 107.9(2) . .
B3 C1 B2 B2 36.58(19) 6 6
B3 C1 B2 B2 142.3(2) . 6
B4 C1 B2 B2 106.0(3) . 6
P1 C1 B2 B2 -109.8(2) . 6
B3 C1 B3 C7 4.0(5) 6 .
B4 C1 B3 C7 40.2(3) . .
B2 C1 B3 C7 -65.4(4) 6 .
B2 C1 B3 C7 -102.2(3) . .
P1 C1 B3 C7 147.7(3) . .
B3 C1 B3 B6 66.1(4) 6 .
B4 C1 B3 B6 102.3(3) . .
B2 C1 B3 B6 -3.3(4) 6 .
B2 C1 B3 B6 -40.1(3) . .
P1 C1 B3 B6 -150.2(3) . .
B3 C1 B3 B4 -36.2(4) 6 .
B2 C1 B3 B4 -105.7(3) 6 .
B2 C1 B3 B4 -142.5(3) . .
P1 C1 B3 B4 107.4(4) . .
B3 C1 B3 B2 106.2(4) 6 .
B4 C1 B3 B2 142.5(3) . .
B2 C1 B3 B2 36.8(3) 6 .
P1 C1 B3 B2 -110.1(3) . .
B5 B2 B3 C1 -95.1(3) . .
B6 B2 B3 C1 -133.6(3) . .
B2 B2 B3 C1 -33.15(19) 6 .
C1 B2 B3 C7 96.3(3) . .
B5 B2 B3 C7 1.2(4) . .
B6 B2 B3 C7 -37.3(3) . .
B2 B2 B3 C7 63.1(2) 6 .
C1 B2 B3 B6 133.6(3) . .
B5 B2 B3 B6 38.5(3) . .
B2 B2 B3 B6 100.43(19) 6 .
C1 B2 B3 B4 33.3(3) . .
B5 B2 B3 B4 -61.8(3) . .
B6 B2 B3 B4 -100.3(3) . .
B2 B2 B3 B4 0.1(3) 6 .
B3 C1 B4 C7 102.4(3) 6 .
B3 C1 B4 C7 -40.2(2) . .
B2 C1 B4 C7 66.1(3) 6 .
B2 C1 B4 C7 -3.9(3) . .
P1 C1 B4 C7 -148.90(19) . .
B3 C1 B4 B7 40.2(2) 6 6
B3 C1 B4 B7 -102.4(3) . 6
B2 C1 B4 B7 3.9(3) 6 6
B2 C1 B4 B7 -66.1(3) . 6
P1 C1 B4 B7 148.90(19) . 6
B3 C1 B4 C7 40.2(2) 6 6
B3 C1 B4 C7 -102.4(3) . 6
B2 C1 B4 C7 3.9(3) 6 6
B2 C1 B4 C7 -66.1(3) . 6
P1 C1 B4 C7 148.90(19) . 6
B3 C1 B4 B3 142.6(4) 6 .
B2 C1 B4 B3 106.3(3) 6 .
B2 C1 B4 B3 36.3(3) . .
P1 C1 B4 B3 -108.7(2) . .
B3 C1 B4 B3 -142.6(4) . 6
B2 C1 B4 B3 -36.3(3) 6 6
B2 C1 B4 B3 -106.3(3) . 6
P1 C1 B4 B3 108.7(2) . 6
C7 B3 B4 C1 -133.4(3) . .
B6 B3 B4 C1 -96.3(3) . .
B2 B3 B4 C1 -33.3(3) . .
C1 B3 B4 C7 133.4(3) . .
B6 B3 B4 C7 37.1(3) . .
B2 B3 B4 C7 100.1(3) . .
C1 B3 B4 B7 96.0(3) . 6
C7 B3 B4 B7 -37.4(3) . 6
B6 B3 B4 B7 -0.3(4) . 6
B2 B3 B4 B7 62.7(3) . 6
C1 B3 B4 C7 96.0(3) . 6
C7 B3 B4 C7 -37.4(3) . 6
B6 B3 B4 C7 -0.3(4) . 6
B2 B3 B4 C7 62.7(3) . 6
C1 B3 B4 B3 33.1(3) . 6
C7 B3 B4 B3 -100.3(4) . 6
B6 B3 B4 B3 -63.2(4) . 6
B2 B3 B4 B3 -0.2(5) . 6
C1 B2 B5 B2 40.2(3) . 6
B6 B2 B5 B2 139.5(3) . 6
B3 B2 B5 B2 100.9(2) . 6
C1 B2 B5 B6 2.9(4) . 6
B6 B2 B5 B6 102.1(4) . 6
B3 B2 B5 B6 63.6(4) . 6
B2 B2 B5 B6 -37.4(2) 6 6
C1 B2 B5 B6 -99.2(3) . .
B3 B2 B5 B6 -38.6(3) . .
B2 B2 B5 B6 -139.5(3) 6 .
C1 B2 B5 B8 -62.8(3) . .
B6 B2 B5 B8 36.4(3) . .
B3 B2 B5 B8 -2.2(3) . .
B2 B2 B5 B8 -103.1(3) 6 .
B2 B5 B6 C7 101.7(3) . .
B2 B5 B6 C7 63.7(4) 6 .
B6 B5 B6 C7 -1.7(5) 6 .
B8 B5 B6 C7 -38.8(3) . .
B2 B5 B6 B2 -38.0(3) 6 .
B6 B5 B6 B2 -103.4(4) 6 .
B8 B5 B6 B2 -140.5(4) . .
B2 B5 B6 B3 39.0(3) . .
B2 B5 B6 B3 1.0(4) 6 .
B6 B5 B6 B3 -64.4(4) 6 .
B8 B5 B6 B3 -101.5(3) . .
B2 B5 B6 B8 140.5(4) . .
B2 B5 B6 B8 102.5(4) 6 .
B6 B5 B6 B8 37.2(4) 6 .
C1 B2 B6 B5 96.6(3) . .
B3 B2 B6 B5 136.3(3) . .
B2 B2 B6 B5 35.7(2) 6 .
C1 B2 B6 C7 -2.3(4) . .
B5 B2 B6 C7 -98.9(3) . .
B3 B2 B6 C7 37.4(3) . .
B2 B2 B6 C7 -63.3(3) 6 .
C1 B2 B6 B3 -39.7(2) . .
B5 B2 B6 B3 -136.3(3) . .
B2 B2 B6 B3 -100.62(18) 6 .
C1 B2 B6 B8 61.3(4) . .
B5 B2 B6 B8 -35.4(4) . .
B3 B2 B6 B8 100.9(3) . .
B2 B2 B6 B8 0.3(3) 6 .
C1 B3 B6 B5 1.3(4) . .
C7 B3 B6 B5 99.6(3) . .
B4 B3 B6 B5 62.6(4) . .
B2 B3 B6 B5 -38.5(3) . .
C1 B3 B6 C7 -98.3(3) . .
B4 B3 B6 C7 -37.0(3) . .
B2 B3 B6 C7 -138.1(3) . .
C1 B3 B6 B2 39.8(3) . .
C7 B3 B6 B2 138.1(3) . .
B4 B3 B6 B2 101.2(3) . .
C1 B3 B6 B8 -61.7(3) . .
C7 B3 B6 B8 36.6(3) . .
B4 B3 B6 B8 -0.4(4) . .
B2 B3 B6 B8 -101.5(3) . .
C1 B3 C7 B4 -39.8(3) . .
B6 B3 C7 B4 -138.4(3) . .
B2 B3 C7 B4 -101.3(3) . .
C1 B3 C7 B7 -2.3(3) . 6
B6 B3 C7 B7 -100.8(2) . 6
B4 B3 C7 B7 37.6(2) . 6
B2 B3 C7 B7 -63.7(2) . 6
C1 B3 C7 C7 -2.3(3) . 6
B6 B3 C7 C7 -100.8(2) . 6
B4 B3 C7 C7 37.6(2) . 6
B2 B3 C7 C7 -63.7(2) . 6
C1 B3 C7 B6 98.6(3) . .
B4 B3 C7 B6 138.4(3) . .
B2 B3 C7 B6 37.1(3) . .
C1 B3 C7 B8 61.6(3) . .
B6 B3 C7 B8 -37.0(3) . .
B4 B3 C7 B8 101.4(3) . .
B2 B3 C7 B8 0.2(4) . .
C1 B4 C7 B3 39.8(2) . .
B7 B4 C7 B3 138.1(2) 6 .
C7 B4 C7 B3 138.1(2) 6 .
B3 B4 C7 B3 101.0(4) 6 .
C1 B4 C7 B7 -98.3(2) . 6
C7 B4 C7 B7 0.000(1) 6 6
B3 B4 C7 B7 -138.1(2) . 6
B3 B4 C7 B7 -37.16(17) 6 6
C1 B4 C7 C7 -98.3(2) . 6
B7 B4 C7 C7 0.000(1) 6 6
B3 B4 C7 C7 -138.1(2) . 6
B3 B4 C7 C7 -37.16(17) 6 6
C1 B4 C7 B6 2.2(3) . .
B7 B4 C7 B6 100.5(3) 6 .
C7 B4 C7 B6 100.5(3) 6 .
B3 B4 C7 B6 -37.6(3) . .
B3 B4 C7 B6 63.4(3) 6 .
C1 B4 C7 B8 -62.0(3) . .
B7 B4 C7 B8 36.3(3) 6 .
C7 B4 C7 B8 36.3(3) 6 .
B3 B4 C7 B8 -101.8(3) . .
B3 B4 C7 B8 -0.8(4) 6 .
B5 B6 C7 B3 -100.5(3) . .
B2 B6 C7 B3 -37.8(3) . .
B8 B6 C7 B3 -139.2(3) . .
B5 B6 C7 B4 -62.6(4) . .
B2 B6 C7 B4 0.1(4) . .
B3 B6 C7 B4 37.8(3) . .
B8 B6 C7 B4 -101.3(3) . .
B5 B6 C7 B7 1.0(3) . 6
B2 B6 C7 B7 63.7(3) . 6
B3 B6 C7 B7 101.45(18) . 6
B8 B6 C7 B7 -37.7(2) . 6
B5 B6 C7 C7 1.0(3) . 6
B2 B6 C7 C7 63.7(3) . 6
B3 B6 C7 C7 101.45(18) . 6
B8 B6 C7 C7 -37.7(2) . 6
B5 B6 C7 B8 38.7(3) . .
B2 B6 C7 B8 101.4(3) . .
B3 B6 C7 B8 139.2(3) . .
B2 B5 B8 B7 64.8(3) . 6
B2 B5 B8 B7 -2.2(3) 6 6
B6 B5 B8 B7 -38.5(3) 6 6
B6 B5 B8 B7 101.1(3) . 6
B2 B5 B8 C7 64.8(3) . 6
B2 B5 B8 C7 -2.2(3) 6 6
B6 B5 B8 C7 -38.5(3) 6 6
B6 B5 B8 C7 101.1(3) . 6
B2 B5 B8 C7 2.2(3) . .
B2 B5 B8 C7 -64.8(3) 6 .
B6 B5 B8 C7 -101.1(3) 6 .
B6 B5 B8 C7 38.5(3) . .
B2 B5 B8 B6 -36.3(3) . .
B2 B5 B8 B6 -103.3(4) 6 .
B6 B5 B8 B6 -139.6(4) 6 .
B2 B5 B8 B6 103.3(4) . 6
B2 B5 B8 B6 36.3(3) 6 6
B6 B5 B8 B6 139.6(4) . 6
B3 C7 B8 B5 -1.4(3) . .
B4 C7 B8 B5 63.3(3) . .
B7 C7 B8 B5 99.5(2) 6 .
C7 C7 B8 B5 99.5(2) 6 .
B6 C7 B8 B5 -38.4(2) . .
B3 C7 B8 B7 -101.0(2) . 6
B4 C7 B8 B7 -36.2(3) . 6
C7 C7 B8 B7 0.000(0) 6 6
B6 C7 B8 B7 -137.9(2) . 6
B3 C7 B8 C7 -101.0(2) . 6
B4 C7 B8 C7 -36.2(3) . 6
B7 C7 B8 C7 0.000(0) 6 6
B6 C7 B8 C7 -137.9(2) . 6
B3 C7 B8 B6 36.9(3) . .
B4 C7 B8 B6 101.7(3) . .
B7 C7 B8 B6 137.9(2) 6 .
C7 C7 B8 B6 137.9(2) 6 .
B3 C7 B8 B6 -63.7(4) . 6
B4 C7 B8 B6 1.1(4) . 6
B7 C7 B8 B6 37.32(19) 6 6
C7 C7 B8 B6 37.32(19) 6 6
B6 C7 B8 B6 -100.6(4) . 6
C7 B6 B8 B5 136.1(4) . .
B2 B6 B8 B5 35.3(4) . .
B3 B6 B8 B5 99.6(4) . .
B5 B6 B8 B7 -98.7(4) . 6
C7 B6 B8 B7 37.4(3) . 6
B2 B6 B8 B7 -63.4(4) . 6
B3 B6 B8 B7 0.9(4) . 6
B5 B6 B8 C7 -98.7(4) . 6
C7 B6 B8 C7 37.4(3) . 6
B2 B6 B8 C7 -63.4(4) . 6
B3 B6 B8 C7 0.9(4) . 6
B5 B6 B8 C7 -136.1(4) . .
B2 B6 B8 C7 -100.8(3) . .
B3 B6 B8 C7 -36.5(3) . .
B5 B6 B8 B6 -35.8(4) . 6
C7 B6 B8 B6 100.3(4) . 6
B2 B6 B8 B6 -0.5(5) . 6
B3 B6 B8 B6 63.8(5) . 6
